data_7125138
loop_
_publ_author_name
'Liu, Yang'
'Li, Jiangtao'
'Ye, Xinyi'
'Zhao, Xiaowei'
'Jiang, Zhiyong'

_publ_section_title
;
 Organocatalytic asymmetric formal arylation of benzofuran-2(3H)-ones with
 cooperative visible light photocatalysis.
;
_journal_issue 97
_journal_name_full 'Chemical communications (Cambridge, England)'
_journal_page_first 13955
_journal_page_last 13958
_journal_paper_doi 10.1039/c6cc07105h
_journal_volume 52
_journal_year 2016
_chemical_absolute_configuration ad
_chemical_formula_moiety 'C26 H18 O5'
_chemical_formula_sum 'C26 H18 O5'
_chemical_formula_weight 410.40
_space_group_crystal_system monoclinic
_space_group_IT_number 4
_space_group_name_Hall 'P 2yb'
_space_group_name_H-M_alt 'P 1 21 1'
_atom_sites_solution_hydrogens geom
_atom_sites_solution_primary direct
_audit_creation_date 2016-07-05
_audit_creation_method
;
Olex2 1.2
(compiled 2016.02.19 svn.r3266 for OlexSys, GUI svn.r5155)
;
_audit_update_record
;
2016-07-21 deposited with the CCDC.
2016-10-24 downloaded from the CCDC.
;
_cell_angle_alpha 90
_cell_angle_beta 94.703(5)
_cell_angle_gamma 90
_cell_formula_units_Z 2
_cell_length_a 9.9030(6)
_cell_length_b 6.3446(4)
_cell_length_c 16.4435(9)
_cell_measurement_reflns_used 2520
_cell_measurement_temperature 293(2)
_cell_measurement_theta_max 69.2350
_cell_measurement_theta_min 4.4750
_cell_volume 1029.68(11)
_computing_cell_refinement
;
CrysAlisPro, Agilent Technologies,
Version 1.171.37.35 (release 13-08-2014 CrysAlis171 .NET)
(compiled Aug 13 2014,18:06:01)
;
_computing_data_collection
;
CrysAlisPro, Agilent Technologies,
Version 1.171.37.35 (release 13-08-2014 CrysAlis171 .NET)
(compiled Aug 13 2014,18:06:01)
;
_computing_data_reduction
;
CrysAlisPro, Agilent Technologies,
Version 1.171.37.35 (release 13-08-2014 CrysAlis171 .NET)
(compiled Aug 13 2014,18:06:01)
;
_computing_molecular_graphics 'Olex2 (Dolomanov et al., 2009)'
_computing_publication_material 'Olex2 (Dolomanov et al., 2009)'
_computing_structure_refinement 'ShelXL (Sheldrick, 2015)'
_computing_structure_solution 'ShelXS (Sheldrick, 2008)'
_diffrn_ambient_temperature 293(2)
_diffrn_detector 'CCD plate'
_diffrn_detector_area_resol_mean 16.2312
_diffrn_detector_type Eos
_diffrn_measured_fraction_theta_full 1.000
_diffrn_measured_fraction_theta_max 1.000
_diffrn_measurement_details
;
#__ type_ start__ end____ width___ exp.time_
  1 omega  -67.00   -6.00   1.0000    2.5000
omega____ theta____ kappa____ phi______ frames
    -      -33.5000  -77.0000  150.0000 61

#__ type_ start__ end____ width___ exp.time_
  2 omega  -62.00  -36.00   1.0000    2.5000
omega____ theta____ kappa____ phi______ frames
    -      -33.5000  -77.0000   60.0000 26

#__ type_ start__ end____ width___ exp.time_
  3 omega -105.00  -32.00   1.0000    2.5000
omega____ theta____ kappa____ phi______ frames
    -      -33.5000  178.0000  -60.0000 73

#__ type_ start__ end____ width___ exp.time_
  4 omega  -62.00    2.00   1.0000    2.5000
omega____ theta____ kappa____ phi______ frames
    -      -33.5000  -19.0000 -120.0000 64

#__ type_ start__ end____ width___ exp.time_
  5 omega  -65.00  -39.00   1.0000    2.5000
omega____ theta____ kappa____ phi______ frames
    -      -33.5000  178.0000   90.0000 26

#__ type_ start__ end____ width___ exp.time_
  6 omega   19.00   46.00   1.0000    2.5000
omega____ theta____ kappa____ phi______ frames
    -       36.4734   37.0000   60.0000 27

#__ type_ start__ end____ width___ exp.time_
  7 omega   41.00   69.00   1.0000    2.5000
omega____ theta____ kappa____ phi______ frames
    -       36.4734   37.0000  150.0000 28

#__ type_ start__ end____ width___ exp.time_
  8 omega   66.00   96.00   1.0000    2.5000
omega____ theta____ kappa____ phi______ frames
    -       36.4734   37.0000 -120.0000 30

#__ type_ start__ end____ width___ exp.time_
  9 omega   25.00   52.00   1.0000    2.5000
omega____ theta____ kappa____ phi______ frames
    -       36.4734   37.0000 -120.0000 27

#__ type_ start__ end____ width___ exp.time_
 10 omega   38.00  104.00   1.0000    2.5000
omega____ theta____ kappa____ phi______ frames
    -       36.4734   57.0000 -180.0000 66

#__ type_ start__ end____ width___ exp.time_
 11 omega    0.00   33.00   1.0000    2.5000
omega____ theta____ kappa____ phi______ frames
    -       36.4734   91.0000  -99.3996 33

#__ type_ start__ end____ width___ exp.time_
 12 omega   58.00  108.00   1.0000    2.5000
omega____ theta____ kappa____ phi______ frames
    -       36.4734  178.0000 -180.0000 50

#__ type_ start__ end____ width___ exp.time_
 13 omega   37.00   63.00   1.0000    2.5000
omega____ theta____ kappa____ phi______ frames
    -       36.4734   37.0000  -60.0000 26

#__ type_ start__ end____ width___ exp.time_
 14 omega  -32.00   25.00   1.0000    2.5000
omega____ theta____ kappa____ phi______ frames
    -       36.4734  -37.0000 -120.0000 57

#__ type_ start__ end____ width___ exp.time_
 15 omega   61.00  108.00   1.0000    2.5000
omega____ theta____ kappa____ phi______ frames
    -       36.4734  178.0000 -120.0000 47

#__ type_ start__ end____ width___ exp.time_
 16 omega    1.00   79.00   1.0000    2.5000
omega____ theta____ kappa____ phi______ frames
    -       36.4734   19.0000 -180.0000 78

#__ type_ start__ end____ width___ exp.time_
 17 omega   22.00   73.00   1.0000    2.5000
omega____ theta____ kappa____ phi______ frames
    -       36.4734   57.0000  150.0000 51

#__ type_ start__ end____ width___ exp.time_
 18 omega   90.00  147.00   1.0000   13.5000
omega____ theta____ kappa____ phi______ frames
    -      108.0000   45.0000 -150.0000 57

#__ type_ start__ end____ width___ exp.time_
 19 omega   57.00   91.00   1.0000   13.5000
omega____ theta____ kappa____ phi______ frames
    -      108.0000  -94.0000  120.0000 34

#__ type_ start__ end____ width___ exp.time_
 20 omega  110.00  175.00   1.0000   13.5000
omega____ theta____ kappa____ phi______ frames
    -      108.0000   77.0000   90.0000 65

#__ type_ start__ end____ width___ exp.time_
 21 omega   84.00  110.00   1.0000   13.5000
omega____ theta____ kappa____ phi______ frames
    -      108.0000   30.0000 -150.0000 26

#__ type_ start__ end____ width___ exp.time_
 22 omega  123.00  173.00   1.0000   13.5000
omega____ theta____ kappa____ phi______ frames
    -      108.0000   77.0000  120.0000 50

#__ type_ start__ end____ width___ exp.time_
 23 omega   79.00  105.00   1.0000   13.5000
omega____ theta____ kappa____ phi______ frames
    -      108.0000   77.0000  120.0000 26

#__ type_ start__ end____ width___ exp.time_
 24 omega   79.00  106.00   1.0000   13.5000
omega____ theta____ kappa____ phi______ frames
    -      108.0000   77.0000   90.0000 27

#__ type_ start__ end____ width___ exp.time_
 25 omega   62.00  136.00   1.0000   13.5000
omega____ theta____ kappa____ phi______ frames
    -      108.0000  -77.0000  150.0000 74

#__ type_ start__ end____ width___ exp.time_
 26 omega   82.00  112.00   1.0000   13.5000
omega____ theta____ kappa____ phi______ frames
    -      108.0000   30.0000  120.0000 30

#__ type_ start__ end____ width___ exp.time_
 27 omega   88.00  130.00   1.0000   13.5000
omega____ theta____ kappa____ phi______ frames
    -      108.0000   61.0000 -150.0000 42

#__ type_ start__ end____ width___ exp.time_
 28 omega  141.00  172.00   1.0000   13.5000
omega____ theta____ kappa____ phi______ frames
    -      108.0000   61.0000 -150.0000 31

#__ type_ start__ end____ width___ exp.time_
 29 omega   79.00  105.00   1.0000   13.5000
omega____ theta____ kappa____ phi______ frames
    -      108.0000   77.0000 -180.0000 26

#__ type_ start__ end____ width___ exp.time_
 30 omega   63.00  125.00   1.0000   13.5000
omega____ theta____ kappa____ phi______ frames
    -      108.0000   15.0000  120.0000 62

#__ type_ start__ end____ width___ exp.time_
 31 omega   89.00  122.00   1.0000   13.5000
omega____ theta____ kappa____ phi______ frames
    -      108.0000   45.0000  150.0000 33

#__ type_ start__ end____ width___ exp.time_
 32 omega  121.00  175.00   1.0000   13.5000
omega____ theta____ kappa____ phi______ frames
    -      108.0000   77.0000  150.0000 54

#__ type_ start__ end____ width___ exp.time_
 33 omega   90.00  117.00   1.0000   13.5000
omega____ theta____ kappa____ phi______ frames
    -      108.0000   61.0000  150.0000 27

#__ type_ start__ end____ width___ exp.time_
 34 omega   79.00  105.00   1.0000   13.5000
omega____ theta____ kappa____ phi______ frames
    -      108.0000   77.0000  150.0000 26

#__ type_ start__ end____ width___ exp.time_
 35 omega   39.00   79.00   1.0000   13.5000
omega____ theta____ kappa____ phi______ frames
    -      108.0000  -30.0000  150.0000 40

#__ type_ start__ end____ width___ exp.time_
 36 omega   88.00  114.00   1.0000   13.5000
omega____ theta____ kappa____ phi______ frames
    -      108.0000   61.0000  120.0000 26

#__ type_ start__ end____ width___ exp.time_
 37 omega   88.00  119.00   1.0000   13.5000
omega____ theta____ kappa____ phi______ frames
    -      108.0000   61.0000   90.0000 31

#__ type_ start__ end____ width___ exp.time_
 38 omega   88.00  114.00   1.0000   13.5000
omega____ theta____ kappa____ phi______ frames
    -      108.0000   61.0000 -180.0000 26

#__ type_ start__ end____ width___ exp.time_
 39 omega   79.00  105.00   1.0000   13.5000
omega____ theta____ kappa____ phi______ frames
    -      108.0000   77.0000   60.0000 26

#__ type_ start__ end____ width___ exp.time_
 40 omega   64.00   97.00   1.0000   13.5000
omega____ theta____ kappa____ phi______ frames
    -      108.0000  -45.0000   90.0000 33

#__ type_ start__ end____ width___ exp.time_
 41 omega   84.00  109.00   1.0000   13.5000
omega____ theta____ kappa____ phi______ frames
    -      108.0000   30.0000  150.0000 25

#__ type_ start__ end____ width___ exp.time_
 42 omega   39.00   90.00   1.0000   13.5000
omega____ theta____ kappa____ phi______ frames
    -      108.0000  -94.0000  -60.0000 51

#__ type_ start__ end____ width___ exp.time_
 43 omega   84.00  114.00   1.0000   13.5000
omega____ theta____ kappa____ phi______ frames
    -      108.0000   30.0000 -180.0000 30

#__ type_ start__ end____ width___ exp.time_
 44 omega   88.00  114.00   1.0000   13.5000
omega____ theta____ kappa____ phi______ frames
    -      108.0000   45.0000 -180.0000 26

#__ type_ start__ end____ width___ exp.time_
 45 omega  132.00  163.00   1.0000   13.5000
omega____ theta____ kappa____ phi______ frames
    -      108.0000   75.0000   50.4830 31

#__ type_ start__ end____ width___ exp.time_
 46 omega   80.00  106.00   1.0000   13.5000
omega____ theta____ kappa____ phi______ frames
    -      108.0000   75.0000   50.4830 26
;
_diffrn_measurement_device 'four-circle diffractometer'
_diffrn_measurement_device_type 'Xcalibur, Eos, Gemini'
_diffrn_measurement_method '\w scans'
_diffrn_orient_matrix_UB_11 -0.0336330000
_diffrn_orient_matrix_UB_12 0.0477037000
_diffrn_orient_matrix_UB_13 -0.0913223000
_diffrn_orient_matrix_UB_21 0.1493280000
_diffrn_orient_matrix_UB_22 -0.0370177000
_diffrn_orient_matrix_UB_23 -0.0156829000
_diffrn_orient_matrix_UB_31 -0.0303892000
_diffrn_orient_matrix_UB_32 -0.2351797000
_diffrn_orient_matrix_UB_33 -0.0160323000
_diffrn_radiation_monochromator graphite
_diffrn_radiation_probe x-ray
_diffrn_radiation_type CuK\a
_diffrn_radiation_wavelength 1.54184
_diffrn_reflns_av_R_equivalents 0.0338
_diffrn_reflns_av_unetI/netI 0.0427
_diffrn_reflns_Laue_measured_fraction_full 1.000
_diffrn_reflns_Laue_measured_fraction_max 1.000
_diffrn_reflns_limit_h_max 11
_diffrn_reflns_limit_h_min -10
_diffrn_reflns_limit_k_max 6
_diffrn_reflns_limit_k_min -7
_diffrn_reflns_limit_l_max 19
_diffrn_reflns_limit_l_min -18
_diffrn_reflns_number 7938
_diffrn_reflns_point_group_measured_fraction_full 0.908
_diffrn_reflns_point_group_measured_fraction_max 0.908
_diffrn_reflns_theta_full 67.041
_diffrn_reflns_theta_max 67.041
_diffrn_reflns_theta_min 2.696
_diffrn_source 'Enhance (Cu) X-ray Source'
_exptl_absorpt_coefficient_mu 0.752
_exptl_absorpt_correction_T_max 1.00000
_exptl_absorpt_correction_T_min 0.91418
_exptl_absorpt_correction_type multi-scan
_exptl_absorpt_process_details
;
CrysAlisPro, Agilent Technologies,
Version 1.171.37.35 (release 13-08-2014 CrysAlis171 .NET)
(compiled Aug 13 2014,18:06:01)
Empirical absorption correction using spherical harmonics,
 implemented in SCALE3 ABSPACK scaling algorithm.
;
_exptl_crystal_colour yellow
_exptl_crystal_colour_primary yellow
_exptl_crystal_density_diffrn 1.324
_exptl_crystal_description prism
_exptl_crystal_F_000 428
_exptl_crystal_size_max 0.15
_exptl_crystal_size_mid 0.09
_exptl_crystal_size_min 0.06
_refine_diff_density_max 0.224
_refine_diff_density_min -0.160
_refine_diff_density_rms 0.039
_refine_ls_abs_structure_details
;
 Flack x determined using 990 quotients [(I+)-(I-)]/[(I+)+(I-)]
 (Parsons, Flack and Wagner, Acta Cryst. B69 (2013) 249-259).
;
_refine_ls_abs_structure_Flack 0.11(19)
_refine_ls_extinction_method none
_refine_ls_goodness_of_fit_ref 1.056
_refine_ls_hydrogen_treatment constr
_refine_ls_matrix_type full
_refine_ls_number_parameters 281
_refine_ls_number_reflns 3335
_refine_ls_number_restraints 1
_refine_ls_restrained_S_all 1.056
_refine_ls_R_factor_all 0.0548
_refine_ls_R_factor_gt 0.0471
_refine_ls_shift/su_max 0.000
_refine_ls_shift/su_mean 0.000
_refine_ls_structure_factor_coef Fsqd
_refine_ls_weighting_details 'w=1/[\s^2^(Fo^2^)+(0.0814P)^2^+0.0675P] where P=(Fo^2^+2Fc^2^)/3'
_refine_ls_weighting_scheme calc
_refine_ls_wR_factor_gt 0.1296
_refine_ls_wR_factor_ref 0.1377
_reflns_Friedel_coverage 0.654
_reflns_Friedel_fraction_full 0.796
_reflns_Friedel_fraction_max 0.796
_reflns_number_gt 2876
_reflns_number_total 3335
_reflns_threshold_expression 'I > 2\s(I)'
_cod_data_source_file c6cc07105h2.cif
_cod_data_source_block 20160799
_cod_original_cell_volume 1029.67(10)
_cod_database_code 7125138
_chemical_oxdiff_formula C1H1O1N1
_shelx_space_group_comment
;
The symmetry employed for this shelxl refinement is uniquely defined
by the following loop, which should always be used as a source of
symmetry information in preference to the above space-group names.
They are only intended as comments.
;
_reflns_odcompleteness_completeness 99.90
_reflns_odcompleteness_iscentric 1
_reflns_odcompleteness_theta 66.97
_olex2_refinement_description
;
1. Fixed Uiso
 At 1.2 times of:
  All C(H) groups, All C(H,H) groups
 At 1.5 times of:
  All C(H,H,H) groups
2.a Secondary CH2 refined with riding coordinates:
 C19(H19A,H19B)
2.b Aromatic/amide H refined with riding coordinates:
 C1(H1), C3(H3), C4(H4), C8(H8), C15(H15), C16(H16), C17(H17), C18(H18),
 C21(H21), C22(H22), C23(H23), C24(H24), C25(H25)
2.c Idealised Me refined as rotating group:
 C26(H26A,H26B,H26C)
;
_shelx_shelxl_version_number 2014/7
_olex2_submission_special_instructions 'No special instructions were received'

loop_
_space_group_symop_operation_xyz
'x, y, z'
'-x, y+1/2, -z'

loop_
_atom_site_label
_atom_site_type_symbol
_atom_site_fract_x
_atom_site_fract_y
_atom_site_fract_z
_atom_site_U_iso_or_equiv
_atom_site_adp_type
_atom_site_occupancy
_atom_site_site_symmetry_order
_atom_site_calc_flag
_atom_site_refinement_flags_posn
C1 C 0.6852(4) 0.4861(8) -0.0784(2) 0.0590(10) Uani 1 1 d .
H1 H 0.6936 0.5916 -0.1169 0.071 Uiso 1 1 calc R
C2 C 0.5962(4) 0.3178(7) -0.0951(2) 0.0592(10) Uani 1 1 d .
C3 C 0.5869(4) 0.1590(8) -0.0387(2) 0.0650(11) Uani 1 1 d .
H3 H 0.5288 0.0461 -0.0509 0.078 Uiso 1 1 calc R
C4 C 0.6614(4) 0.1647(7) 0.0350(2) 0.0589(9) Uani 1 1 d .
H4 H 0.6539 0.0560 0.0723 0.071 Uiso 1 1 calc R
C5 C 0.7493(4) 0.3342(6) 0.0545(2) 0.0493(8) Uani 1 1 d .
C6 C 0.7618(3) 0.4936(7) -0.0027(2) 0.0504(8) Uani 1 1 d .
C7 C 0.8560(4) 0.6731(7) 0.0174(2) 0.0575(9) Uani 1 1 d .
C8 C 0.9385(4) 0.6664(6) 0.0957(2) 0.0537(8) Uani 1 1 d .
H8 H 1.0002 0.7746 0.1077 0.064 Uiso 1 1 calc R
C9 C 0.9295(3) 0.5130(6) 0.1506(2) 0.0453(7) Uani 1 1 d .
C10 C 0.8274(4) 0.3417(6) 0.1347(2) 0.0503(8) Uani 1 1 d .
C11 C 1.0151(3) 0.5052(6) 0.2314(2) 0.0450(7) Uani 1 1 d .
C12 C 1.0504(4) 0.2784(6) 0.2593(2) 0.0526(8) Uani 1 1 d .
C13 C 0.9391(3) 0.5820(6) 0.3018(2) 0.0445(7) Uani 1 1 d .
C14 C 0.9492(4) 0.4270(6) 0.3616(2) 0.0519(9) Uani 1 1 d .
C15 C 0.8998(4) 0.4551(8) 0.4365(2) 0.0652(11) Uani 1 1 d .
H15 H 0.9099 0.3522 0.4768 0.078 Uiso 1 1 calc R
C16 C 0.8342(4) 0.6432(9) 0.4492(3) 0.0711(12) Uani 1 1 d .
H16 H 0.7981 0.6667 0.4988 0.085 Uiso 1 1 calc R
C17 C 0.8215(4) 0.7968(8) 0.3895(3) 0.0648(10) Uani 1 1 d .
H17 H 0.7770 0.9220 0.3997 0.078 Uiso 1 1 calc R
C18 C 0.8735(4) 0.7680(6) 0.3152(2) 0.0540(8) Uani 1 1 d .
H18 H 0.8644 0.8716 0.2751 0.065 Uiso 1 1 calc R
C19 C 1.1524(4) 0.6211(6) 0.2259(2) 0.0527(8) Uani 1 1 d .
H19A H 1.1948 0.5680 0.1789 0.063 Uiso 1 1 calc R
H19B H 1.1345 0.7699 0.2170 0.063 Uiso 1 1 calc R
C20 C 1.2504(4) 0.5967(6) 0.3006(3) 0.0556(9) Uani 1 1 d .
C21 C 1.2421(4) 0.7202(8) 0.3691(3) 0.0644(11) Uani 1 1 d .
H21 H 1.1741 0.8212 0.3699 0.077 Uiso 1 1 calc R
C22 C 1.3333(5) 0.6958(11) 0.4366(3) 0.0861(16) Uani 1 1 d .
H22 H 1.3251 0.7785 0.4826 0.103 Uiso 1 1 calc R
C23 C 1.4353(6) 0.5517(12) 0.4364(4) 0.105(2) Uani 1 1 d .
H23 H 1.4958 0.5343 0.4823 0.126 Uiso 1 1 calc R
C24 C 1.4473(7) 0.4346(13) 0.3689(5) 0.126(3) Uani 1 1 d .
H24 H 1.5184 0.3392 0.3675 0.151 Uiso 1 1 calc R
C25 C 1.3545(6) 0.4552(10) 0.3014(4) 0.0933(18) Uani 1 1 d .
H25 H 1.3634 0.3711 0.2558 0.112 Uiso 1 1 calc R
C26 C 0.5118(6) 0.4554(12) -0.2249(3) 0.0944(18) Uani 1 1 d .
H26A H 0.4764 0.5835 -0.2040 0.142 Uiso 1 1 calc GR
H26B H 0.4554 0.4108 -0.2720 0.142 Uiso 1 1 calc GR
H26C H 0.6022 0.4794 -0.2398 0.142 Uiso 1 1 calc GR
O1 O 0.5138(4) 0.2987(7) -0.1649(2) 0.0882(11) Uani 1 1 d .
O2 O 0.8666(4) 0.8191(6) -0.02913(19) 0.0820(10) Uani 1 1 d .
O3 O 0.8083(3) 0.2139(5) 0.18818(18) 0.0741(9) Uani 1 1 d .
O4 O 1.0178(3) 0.2490(4) 0.33804(16) 0.0589(7) Uani 1 1 d .
O5 O 1.1077(4) 0.1461(5) 0.2241(2) 0.0719(8) Uani 1 1 d .

loop_
_atom_site_aniso_label
_atom_site_aniso_U_11
_atom_site_aniso_U_22
_atom_site_aniso_U_33
_atom_site_aniso_U_23
_atom_site_aniso_U_13
_atom_site_aniso_U_12
C1 0.066(2) 0.063(3) 0.0498(18) 0.0095(18) 0.0133(16) 0.010(2)
C2 0.0569(19) 0.069(3) 0.0518(19) -0.0077(19) 0.0047(15) 0.0025(19)
C3 0.062(2) 0.068(3) 0.065(2) -0.004(2) 0.0071(17) -0.012(2)
C4 0.060(2) 0.053(3) 0.064(2) 0.0043(18) 0.0071(17) -0.0081(18)
C5 0.0536(17) 0.043(2) 0.0521(18) 0.0014(16) 0.0104(14) -0.0024(15)
C6 0.0545(17) 0.051(2) 0.0469(17) 0.0024(16) 0.0117(14) 0.0040(17)
C7 0.074(2) 0.046(2) 0.0541(19) 0.0127(18) 0.0171(17) 0.0032(18)
C8 0.069(2) 0.037(2) 0.0565(19) 0.0073(16) 0.0130(16) -0.0050(16)
C9 0.0551(17) 0.0297(17) 0.0523(17) 0.0021(14) 0.0120(14) 0.0008(14)
C10 0.0608(19) 0.038(2) 0.0521(18) 0.0087(16) 0.0074(15) -0.0021(16)
C11 0.0554(17) 0.0278(17) 0.0522(17) 0.0057(14) 0.0074(14) -0.0017(14)
C12 0.067(2) 0.0316(19) 0.0586(19) 0.0063(16) 0.0035(16) -0.0026(17)
C13 0.0488(16) 0.0357(19) 0.0491(17) 0.0040(14) 0.0040(13) -0.0030(13)
C14 0.0548(18) 0.045(2) 0.0556(19) 0.0090(16) 0.0046(15) -0.0051(15)
C15 0.069(2) 0.076(3) 0.052(2) 0.014(2) 0.0053(18) -0.008(2)
C16 0.068(2) 0.090(4) 0.057(2) -0.008(2) 0.0159(18) -0.005(2)
C17 0.063(2) 0.059(3) 0.074(3) -0.009(2) 0.0131(18) 0.0043(19)
C18 0.0569(18) 0.040(2) 0.065(2) -0.0007(16) 0.0038(15) 0.0013(16)
C19 0.0583(19) 0.037(2) 0.064(2) 0.0029(16) 0.0122(16) -0.0060(16)
C20 0.0508(18) 0.042(2) 0.075(2) 0.0003(18) 0.0107(16) 0.0007(15)
C21 0.0527(19) 0.057(3) 0.084(3) -0.013(2) 0.0033(18) 0.0017(17)
C22 0.066(2) 0.100(5) 0.091(3) -0.028(3) -0.004(2) 0.000(3)
C23 0.087(3) 0.115(6) 0.107(4) -0.019(4) -0.031(3) 0.027(3)
C24 0.105(4) 0.112(6) 0.151(6) -0.039(5) -0.042(4) 0.059(4)
C25 0.089(3) 0.080(4) 0.108(4) -0.028(3) -0.010(3) 0.034(3)
C26 0.100(4) 0.114(5) 0.069(3) 0.009(3) 0.003(2) 0.003(3)
O1 0.095(2) 0.104(3) 0.0631(17) 0.0041(19) -0.0058(15) -0.004(2)
O2 0.119(3) 0.060(2) 0.0666(17) 0.0261(16) 0.0065(16) -0.0126(18)
O3 0.095(2) 0.058(2) 0.0672(16) 0.0231(15) -0.0066(14) -0.0302(17)
O4 0.0786(16) 0.0386(15) 0.0594(14) 0.0131(11) 0.0043(12) 0.0010(13)
O5 0.101(2) 0.0353(16) 0.0806(19) 0.0031(14) 0.0171(16) 0.0112(15)

loop_
_atom_type_symbol
_atom_type_description
_atom_type_scat_dispersion_real
_atom_type_scat_dispersion_imag
_atom_type_scat_source
C C 0.0181 0.0091 'International Tables Vol C Tables 4.2.6.8 and 6.1.1.4'
H H 0.0000 0.0000 'International Tables Vol C Tables 4.2.6.8 and 6.1.1.4'
O O 0.0492 0.0322 'International Tables Vol C Tables 4.2.6.8 and 6.1.1.4'

loop_
_geom_angle_atom_site_label_1
_geom_angle_atom_site_label_2
_geom_angle_atom_site_label_3
_geom_angle
C2 C1 H1 120.4
C2 C1 C6 119.1(4)
C6 C1 H1 120.4
C3 C2 C1 120.2(4)
O1 C2 C1 124.0(4)
O1 C2 C3 115.8(4)
C2 C3 H3 119.5
C4 C3 C2 121.1(4)
C4 C3 H3 119.5
C3 C4 H4 119.9
C3 C4 C5 120.2(4)
C5 C4 H4 119.9
C4 C5 C10 120.0(3)
C6 C5 C4 119.3(3)
C6 C5 C10 120.8(3)
C1 C6 C7 120.3(4)
C5 C6 C1 120.2(4)
C5 C6 C7 119.5(3)
C8 C7 C6 117.7(3)
O2 C7 C6 121.9(4)
O2 C7 C8 120.4(4)
C7 C8 H8 118.3
C9 C8 C7 123.4(4)
C9 C8 H8 118.3
C8 C9 C10 119.6(3)
C8 C9 C11 123.5(3)
C10 C9 C11 116.8(3)
C5 C10 C9 118.6(3)
O3 C10 C5 121.4(3)
O3 C10 C9 120.0(3)
C9 C11 C12 112.8(3)
C9 C11 C19 111.2(3)
C12 C11 C19 106.3(3)
C13 C11 C9 112.5(3)
C13 C11 C12 100.9(3)
C13 C11 C19 112.6(3)
O4 C12 C11 109.9(3)
O5 C12 C11 128.3(3)
O5 C12 O4 121.4(4)
C14 C13 C11 107.6(3)
C18 C13 C11 132.2(3)
C18 C13 C14 120.2(3)
C13 C14 O4 112.7(3)
C15 C14 C13 122.2(4)
C15 C14 O4 125.0(4)
C14 C15 H15 121.5
C14 C15 C16 117.0(4)
C16 C15 H15 121.5
C15 C16 H16 119.4
C17 C16 C15 121.2(4)
C17 C16 H16 119.4
C16 C17 H17 119.4
C18 C17 C16 121.2(4)
C18 C17 H17 119.4
C13 C18 C17 118.2(4)
C13 C18 H18 120.9
C17 C18 H18 120.9
C11 C19 H19A 108.7
C11 C19 H19B 108.7
H19A C19 H19B 107.6
C20 C19 C11 114.3(3)
C20 C19 H19A 108.7
C20 C19 H19B 108.7
C21 C20 C19 121.9(4)
C25 C20 C19 120.6(4)
C25 C20 C21 117.4(4)
C20 C21 H21 119.6
C22 C21 C20 120.9(4)
C22 C21 H21 119.6
C21 C22 H22 119.6
C23 C22 C21 120.7(5)
C23 C22 H22 119.6
C22 C23 H23 120.5
C24 C23 C22 119.1(5)
C24 C23 H23 120.5
C23 C24 H24 119.7
C23 C24 C25 120.6(5)
C25 C24 H24 119.7
C20 C25 C24 121.3(5)
C20 C25 H25 119.4
C24 C25 H25 119.4
H26A C26 H26B 109.5
H26A C26 H26C 109.5
H26B C26 H26C 109.5
O1 C26 H26A 109.5
O1 C26 H26B 109.5
O1 C26 H26C 109.5
C2 O1 C26 120.3(5)
C12 O4 C14 108.1(3)

loop_
_geom_bond_atom_site_label_1
_geom_bond_atom_site_label_2
_geom_bond_distance
C1 H1 0.9300
C1 C2 1.398(6)
C1 C6 1.404(5)
C2 C3 1.378(6)
C2 O1 1.359(5)
C3 H3 0.9300
C3 C4 1.366(6)
C4 H4 0.9300
C4 C5 1.404(5)
C5 C6 1.394(5)
C5 C10 1.473(5)
C6 C7 1.492(6)
C7 C8 1.468(6)
C7 O2 1.212(5)
C8 H8 0.9300
C8 C9 1.335(5)
C9 C10 1.493(5)
C9 C11 1.518(5)
C10 O3 1.222(4)
C11 C12 1.541(5)
C11 C13 1.512(5)
C11 C19 1.554(5)
C12 O4 1.373(5)
C12 O5 1.189(5)
C13 C14 1.388(5)
C13 C18 1.374(6)
C14 C15 1.373(6)
C14 O4 1.389(5)
C15 H15 0.9300
C15 C16 1.383(7)
C16 H16 0.9300
C16 C17 1.382(7)
C17 H17 0.9300
C17 C18 1.376(6)
C18 H18 0.9300
C19 H19A 0.9700
C19 H19B 0.9700
C19 C20 1.510(6)
C20 C21 1.381(6)
C20 C25 1.367(6)
C21 H21 0.9300
C21 C22 1.380(7)
C22 H22 0.9300
C22 C23 1.362(8)
C23 H23 0.9300
C23 C24 1.350(9)
C24 H24 0.9300
C24 C25 1.387(8)
C25 H25 0.9300
C26 H26A 0.9600
C26 H26B 0.9600
C26 H26C 0.9600
C26 O1 1.399(7)

loop_
_geom_torsion_atom_site_label_1
_geom_torsion_atom_site_label_2
_geom_torsion_atom_site_label_3
_geom_torsion_atom_site_label_4
_geom_torsion
C1 C2 C3 C4 1.5(6)
C1 C2 O1 C26 -1.6(7)
C1 C6 C7 C8 -176.9(3)
C1 C6 C7 O2 2.2(6)
C2 C1 C6 C5 0.4(5)
C2 C1 C6 C7 -179.0(3)
C2 C3 C4 C5 0.1(6)
C3 C2 O1 C26 177.7(5)
C3 C4 C5 C6 -1.4(6)
C3 C4 C5 C10 178.8(4)
C4 C5 C6 C1 1.1(5)
C4 C5 C6 C7 -179.4(4)
C4 C5 C10 C9 174.3(3)
C4 C5 C10 O3 -7.1(6)
C5 C6 C7 C8 3.7(5)
C5 C6 C7 O2 -177.2(4)
C6 C1 C2 C3 -1.7(6)
C6 C1 C2 O1 177.5(4)
C6 C5 C10 C9 -5.5(5)
C6 C5 C10 O3 173.1(4)
C6 C7 C8 C9 -2.6(6)
C7 C8 C9 C10 -2.5(6)
C7 C8 C9 C11 179.7(3)
C8 C9 C10 C5 6.5(5)
C8 C9 C10 O3 -172.0(4)
C8 C9 C11 C12 -146.5(4)
C8 C9 C11 C13 100.2(4)
C8 C9 C11 C19 -27.1(5)
C9 C11 C12 O4 -128.6(3)
C9 C11 C12 O5 57.5(5)
C9 C11 C13 C14 127.0(3)
C9 C11 C13 C18 -56.1(5)
C9 C11 C19 C20 -172.7(3)
C10 C5 C6 C1 -179.0(3)
C10 C5 C6 C7 0.4(5)
C10 C9 C11 C12 35.6(4)
C10 C9 C11 C13 -77.7(4)
C10 C9 C11 C19 154.9(3)
C11 C9 C10 C5 -175.5(3)
C11 C9 C10 O3 6.0(5)
C11 C12 O4 C14 7.0(4)
C11 C13 C14 C15 174.8(4)
C11 C13 C14 O4 -3.0(4)
C11 C13 C18 C17 -175.2(4)
C11 C19 C20 C21 -82.0(5)
C11 C19 C20 C25 100.4(5)
C12 C11 C13 C14 6.6(4)
C12 C11 C13 C18 -176.5(4)
C12 C11 C19 C20 -49.5(4)
C13 C11 C12 O4 -8.4(4)
C13 C11 C12 O5 177.7(4)
C13 C11 C19 C20 60.0(4)
C13 C14 C15 C16 2.3(6)
C13 C14 O4 C12 -2.6(4)
C14 C13 C18 C17 1.4(5)
C14 C15 C16 C17 -1.1(7)
C15 C14 O4 C12 179.7(4)
C15 C16 C17 C18 0.1(7)
C16 C17 C18 C13 -0.2(6)
C18 C13 C14 C15 -2.5(6)
C18 C13 C14 O4 179.6(3)
C19 C11 C12 O4 109.3(3)
C19 C11 C12 O5 -64.6(5)
C19 C11 C13 C14 -106.4(3)
C19 C11 C13 C18 70.6(5)
C19 C20 C21 C22 -179.7(4)
C19 C20 C25 C24 178.5(6)
C20 C21 C22 C23 1.2(9)
C21 C20 C25 C24 0.8(9)
C21 C22 C23 C24 0.9(11)
C22 C23 C24 C25 -2.2(14)
C23 C24 C25 C20 1.3(13)
C25 C20 C21 C22 -2.1(7)
O1 C2 C3 C4 -177.8(4)
O2 C7 C8 C9 178.3(4)
O4 C14 C15 C16 179.9(4)
O5 C12 O4 C14 -178.6(4)
